data_7116827
loop_
_publ_author_name
'Ryohei Yamakado'
'Shin-ichi Matsuoka'
'Masato Suzuki'
'Daisuke Takeuchi'
'Hyuma Masu'
'Isao Azumaya'
'Koji Takagi'

_publ_section_title
;
 Diastereoselective cyclization of an aminobenzoic acid derivative and
 chiroptical properties of triple-stranded helical
 bis(phenylethynyl)benzene
;
_journal_name_full Chem.Commun.
_journal_page_first 5710
_journal_paper_doi 10.1039/C5cc00945F
_journal_volume 51
_journal_year 2015
_chemical_formula_sum 'C39 H45 Br6 N3 O3'
_chemical_formula_weight 1083.22
_chemical_name_common DiBr_C3A
_space_group_crystal_system monoclinic
_space_group_IT_number 15
_space_group_name_Hall '-C 2yc'
_space_group_name_H-M_alt 'C 1 2/c 1'
_symmetry_space_group_name_Hall '-C 2yc'
_symmetry_space_group_name_H-M 'C 1 2/c 1'
_atom_sites_solution_hydrogens geom
_audit_update_record
;
2015-01-28 deposited with the CCDC.
2015-02-18 downloaded from the CCDC.
;
_cell_angle_alpha 90
_cell_angle_beta 115.9592(6)
_cell_angle_gamma 90
_cell_formula_units_Z 8
_cell_length_a 34.3269(6)
_cell_length_b 16.0953(3)
_cell_length_c 17.3532(3)
_cell_measurement_temperature 173
_cell_volume 8620.3(3)
_computing_cell_refinement 'SAINT V8.34A (Bruker AXS Inc., 2013)'
_computing_data_collection 'APEX2 (Bruker AXS, 2006)'
_computing_data_reduction 'SAINT V8.34A (Bruker AXS Inc., 2013)'
_computing_molecular_graphics 'XSHEL (Bruker AXS,2002)'
_computing_publication_material 'XCIF (Bruker AXS, 2001)'
_computing_structure_refinement 'SHELXL-2013 (Sheldrick, 2013)'
_computing_structure_solution 'SHELXS-97 (Sheldrick, 1997)'
_diffrn_ambient_temperature 173
_diffrn_measured_fraction_theta_full 0.999
_diffrn_measured_fraction_theta_max 0.996
_diffrn_measurement_device_type 'Bruker APEXII Ultra CCD area detector'
_diffrn_measurement_method 'Phi and Omega scans'
_diffrn_radiation_monochromator 'Bruker Helios multilayer confocal mirror'
_diffrn_radiation_type CuK\a
_diffrn_radiation_wavelength 1.54178
_diffrn_reflns_av_R_equivalents 0.0169
_diffrn_reflns_av_unetI/netI 0.0161
_diffrn_reflns_limit_h_max 41
_diffrn_reflns_limit_h_min -41
_diffrn_reflns_limit_k_max 19
_diffrn_reflns_limit_k_min -19
_diffrn_reflns_limit_l_max 20
_diffrn_reflns_limit_l_min -19
_diffrn_reflns_number 30833
_diffrn_reflns_theta_full 67.679
_diffrn_reflns_theta_max 68.344
_diffrn_reflns_theta_min 2.86
_diffrn_source 'Bruker TXS fine-focus rotating anode'
_exptl_absorpt_coefficient_mu 7.031
_exptl_absorpt_correction_T_max 0.82
_exptl_absorpt_correction_T_min 0.57
_exptl_absorpt_correction_type empirical
_exptl_absorpt_process_details 'SADABS (Sheldrick 1996)'
_exptl_crystal_colour colourless
_exptl_crystal_density_diffrn 1.669
_exptl_crystal_density_method 'not measured'
_exptl_crystal_description needle
_exptl_crystal_F_000 4272
_exptl_crystal_size_max 0.200
_exptl_crystal_size_mid 0.100
_exptl_crystal_size_min 0.030
_refine_diff_density_max 0.786
_refine_diff_density_min -0.450
_refine_ls_extinction_method none
_refine_ls_goodness_of_fit_ref 1.047
_refine_ls_hydrogen_treatment constr
_refine_ls_matrix_type full
_refine_ls_number_parameters 492
_refine_ls_number_reflns 7887
_refine_ls_number_restraints 71
_refine_ls_restrained_S_all 1.086
_refine_ls_R_factor_all 0.0272
_refine_ls_R_factor_gt 0.0256
_refine_ls_shift/su_max 0.002
_refine_ls_shift/su_mean 0.000
_refine_ls_structure_factor_coef Fsqd
_refine_ls_weighting_details 'w=1/[\s^2^(Fo^2^)+(0.0436P)^2^+12.0616P] where P=(Fo^2^+2Fc^2^)/3'
_refine_ls_weighting_scheme calc
_refine_ls_wR_factor_gt 0.0709
_refine_ls_wR_factor_ref 0.0724
_reflns_number_gt 7379
_reflns_number_total 7887
_reflns_threshold_expression 'I > 2\s(I)'
_cod_data_source_file c5cc00945f2.cif
_cod_data_source_block u140404mas1
_cod_database_code 7116827

loop_
_space_group_symop_operation_xyz
'x, y, z'
'-x, y, -z+1/2'
'x+1/2, y+1/2, z'
'-x+1/2, y+1/2, -z+1/2'
'-x, -y, -z'
'x, -y, z-1/2'
'-x+1/2, -y+1/2, -z'
'x+1/2, -y+1/2, z-1/2'

loop_
_atom_site_type_symbol
_atom_site_label
_atom_site_fract_x
_atom_site_fract_y
_atom_site_fract_z
_atom_site_U_iso_or_equiv
_atom_site_adp_type
_atom_site_calc_flag
_atom_site_refinement_flags_adp
_atom_site_refinement_flags_occupancy
_atom_site_refinement_flags_posn
_atom_site_occupancy
_atom_site_disorder_assembly
_atom_site_disorder_group
C C26A 0.4093(4) 0.4452(9) 0.5499(8) 0.137(3) Uani d U P . 0.545(6) A 1
H H26A 0.415 0.4363 0.4993 0.165 Uiso calc U P R 0.545(6) A 1
H H26B 0.3831 0.4803 0.5309 0.165 Uiso calc U P R 0.545(6) A 1
C C27A 0.4430(5) 0.4903(11) 0.6075(11) 0.198(6) Uani d U P . 0.545(6) A 1
H H27A 0.4456 0.5424 0.5808 0.297 Uiso calc U P R 0.545(6) A 1
H H27B 0.4699 0.4584 0.6256 0.297 Uiso calc U P R 0.545(6) A 1
H H27C 0.4378 0.5027 0.6575 0.297 Uiso calc U P R 0.545(6) A 1
C C26B 0.4461(4) 0.3483(10) 0.6318(9) 0.128(3) Uani d U P . 0.455(6) A -2
H H26C 0.4482 0.2875 0.6412 0.154 Uiso calc U P R 0.455(6) A -2
H H26D 0.4624 0.3612 0.5985 0.154 Uiso calc U P R 0.455(6) A -2
C C27B 0.4690(5) 0.3846(12) 0.7122(11) 0.164(5) Uani d U P . 0.455(6) A -2
H H27D 0.4987 0.3634 0.7383 0.246 Uiso calc U P R 0.455(6) A -2
H H27E 0.4549 0.3709 0.749 0.246 Uiso calc U P R 0.455(6) A -2
H H27F 0.4694 0.4451 0.7059 0.246 Uiso calc U P R 0.455(6) A -2
C C33A -0.0194(5) 0.0792(10) -0.0884(11) 0.180(5) Uani d U P . 0.557(9) B 3
H H33A 0.0012 0.0508 -0.1046 0.27 Uiso calc U P R 0.557(9) B 3
H H33B -0.0451 0.0443 -0.1036 0.27 Uiso calc U P R 0.557(9) B 3
H H33C -0.0057 0.0893 -0.0264 0.27 Uiso calc U P R 0.557(9) B 3
C C33B -0.0307(4) 0.1534(9) -0.2290(10) 0.138(5) Uani d U P . 0.443(9) B 4
H H33D -0.0501 0.1934 -0.2707 0.208 Uiso calc U P R 0.443(9) B 4
H H33E -0.0395 0.0968 -0.2503 0.208 Uiso calc U P R 0.443(9) B 4
H H33F -0.0009 0.163 -0.2207 0.208 Uiso calc U P R 0.443(9) B 4
Br Br1 0.20640(2) 0.35348(2) 0.17864(2) 0.03224(7) Uani d . . . 1.0 . .
Br Br2 0.06905(2) 0.39538(3) 0.34320(2) 0.05809(10) Uani d . . . 1.0 . .
Br Br3 0.09582(2) 0.57995(2) 0.06783(2) 0.04420(8) Uani d . . . 1.0 . .
Br Br4 0.11598(2) 0.69043(2) 0.44589(2) 0.05089(9) Uani d . . . 1.0 . .
Br Br5 0.24413(2) 0.65013(2) 0.24653(2) 0.03220(7) Uani d . . . 1.0 . .
Br Br6 0.22623(2) 0.44828(2) 0.55636(2) 0.04105(8) Uani d . . . 1.0 . .
C C1 0.22563(7) 0.31956(13) 0.37262(14) 0.0288(4) Uani d . . . 1.0 . .
C C2 0.18095(7) 0.35154(12) 0.31517(14) 0.0285(4) Uani d . . . 1.0 . .
C C3 0.16781(7) 0.36876(13) 0.22853(14) 0.0279(4) Uani d . . . 1.0 . .
C C4 0.12622(7) 0.39585(13) 0.17697(14) 0.0300(4) Uani d . . . 1.0 . .
H H4 0.1178 0.4073 0.1181 0.036 Uiso calc U . R 1.0 . .
C C5 0.09669(7) 0.40633(15) 0.21084(15) 0.0336(5) Uani d . . . 1.0 . .
C C6 0.10936(8) 0.38625(16) 0.29619(15) 0.0367(5) Uani d . . . 1.0 . .
C C7 0.15100(8) 0.35982(14) 0.34819(15) 0.0344(5) Uani d . . . 1.0 . .
H H7 0.1591 0.3473 0.4067 0.041 Uiso calc U . R 1.0 . .
C C8 0.03935(7) 0.51033(17) 0.16103(15) 0.0393(5) Uani d . . . 1.0 . .
C C9 0.07398(7) 0.57347(16) 0.21047(15) 0.0356(5) Uani d . . . 1.0 . .
C C10 0.10133(7) 0.60779(15) 0.17854(14) 0.0333(5) Uani d . . . 1.0 . .
C C11 0.13253(7) 0.66578(14) 0.22467(15) 0.0329(5) Uani d . . . 1.0 . .
H H11 0.1504 0.689 0.201 0.039 Uiso calc U . R 1.0 . .
C C12 0.13792(7) 0.69022(14) 0.30547(15) 0.0330(5) Uani d . . . 1.0 . .
C C13 0.10952(8) 0.65855(15) 0.33615(14) 0.0350(5) Uani d . . . 1.0 . .
C C14 0.07766(7) 0.60187(16) 0.28902(15) 0.0378(5) Uani d . . . 1.0 . .
H H14 0.0582 0.5822 0.3105 0.045 Uiso calc U . R 1.0 . .
C C15 0.21425(7) 0.72546(13) 0.38273(13) 0.0284(4) Uani d . . . 1.0 . .
C C16 0.22341(7) 0.63328(13) 0.38848(13) 0.0255(4) Uani d . . . 1.0 . .
C C17 0.23820(7) 0.59261(12) 0.33589(13) 0.0257(4) Uani d . . . 1.0 . .
C C18 0.24857(7) 0.50884(13) 0.34684(13) 0.0274(4) Uani d . . . 1.0 . .
H H18 0.2585 0.4819 0.31 0.033 Uiso calc U . R 1.0 . .
C C19 0.24454(7) 0.46422(13) 0.41140(13) 0.0270(4) Uani d . . . 1.0 . .
C C20 0.23044(7) 0.50569(13) 0.46546(13) 0.0276(4) Uani d . . . 1.0 . .
C C21 0.21958(7) 0.58892(13) 0.45373(13) 0.0280(4) Uani d . . . 1.0 . .
H H21 0.2095 0.6159 0.4902 0.034 Uiso calc U . R 1.0 . .
C C22 0.29857(8) 0.35138(15) 0.48163(16) 0.0386(5) Uani d . . . 1.0 . .
H H22A 0.2973 0.2954 0.5041 0.046 Uiso calc U . R 1.0 . .
H H22B 0.3101 0.3904 0.5307 0.046 Uiso calc U . R 1.0 . .
C C23 0.32858(10) 0.3495(2) 0.4385(2) 0.0661(9) Uani d U . . 1.0 . .
H H23A 0.331 0.4064 0.4193 0.079 Uiso calc U . R 1.0 . .
H H23B 0.3157 0.3137 0.3871 0.079 Uiso calc U . R 1.0 . .
C C24 0.37400(11) 0.3174(3) 0.4973(3) 0.0840(10) Uani d U . . 1.0 . .
H H24A 0.3712 0.2604 0.5157 0.101 Uiso calc U . R 1.0 . .
H H24B 0.3908 0.3134 0.4633 0.101 Uiso calc U . R 1.0 . .
C C25 0.39883(17) 0.3666(4) 0.5733(4) 0.1149(15) Uani d U . . 1.0 . .
H H25A 0.3818 0.3746 0.6062 0.138 Uiso calc U P R 0.545(6) A 1
H H25B 0.4258 0.3367 0.6103 0.138 Uiso calc U P R 0.545(6) A 1
H H25C 0.3831 0.3644 0.6093 0.138 Uiso calc U P R 0.455(6) A -2
H H25D 0.3974 0.4249 0.5541 0.138 Uiso calc U P R 0.455(6) A -2
C C28 0.02223(9) 0.3657(2) 0.1088(2) 0.0579(8) Uani d . . . 1.0 . .
H H28A 0.0243 0.3211 0.1498 0.069 Uiso calc U . R 1.0 . .
H H28B -0.0075 0.3886 0.0857 0.069 Uiso calc U . R 1.0 . .
C C29 0.02859(9) 0.3284(2) 0.0377(2) 0.0540(7) Uani d . . . 1.0 . .
H H29A 0.0588 0.3081 0.0597 0.065 Uiso calc U . R 1.0 . .
H H29B 0.0245 0.3719 -0.0056 0.065 Uiso calc U . R 1.0 . .
C C30 -0.00256(10) 0.2561(2) -0.0059(3) 0.0785(11) Uani d U . . 1.0 . .
H H30A 0.005 0.2085 0.0342 0.094 Uiso calc U . R 1.0 . .
H H30B -0.0325 0.2735 -0.019 0.094 Uiso calc U . R 1.0 . .
C C31 -0.00086(14) 0.2290(3) -0.0877(4) 0.1098(15) Uani d U . . 1.0 . .
H H31A -0.0052 0.2784 -0.1245 0.132 Uiso calc U . R 1.0 . .
H H31B 0.0285 0.2069 -0.0731 0.132 Uiso calc U . R 1.0 . .
C C32 -0.03316(17) 0.1652(4) -0.1377(5) 0.136(2) Uani d U . . 1.0 . .
H H32A -0.0343 0.1598 -0.1955 0.164 Uiso calc U P R 0.557(9) B 3
H H32B -0.0623 0.1815 -0.1442 0.164 Uiso calc U P R 0.557(9) B 3
H H32C -0.0626 0.1832 -0.1478 0.164 Uiso calc U P R 0.443(9) B 4
H H32D -0.0266 0.1119 -0.1059 0.164 Uiso calc U P R 0.443(9) B 4
C C34 0.16118(9) 0.83586(15) 0.35574(18) 0.0429(6) Uani d . . . 1.0 . .
H H34A 0.1832 0.8613 0.4089 0.051 Uiso calc U . R 1.0 . .
H H34B 0.1328 0.8403 0.3572 0.051 Uiso calc U . R 1.0 . .
C C35 0.15950(9) 0.88404(15) 0.27903(18) 0.0436(6) Uani d . . . 1.0 . .
H H35A 0.1377 0.8585 0.2257 0.052 Uiso calc U . R 1.0 . .
H H35B 0.188 0.8805 0.2779 0.052 Uiso calc U . R 1.0 . .
C C36 0.14795(10) 0.97514(16) 0.2822(2) 0.0520(7) Uani d . . . 1.0 . .
H H36A 0.1202 0.9784 0.2867 0.062 Uiso calc U . R 1.0 . .
H H36B 0.1707 1.0013 0.334 0.062 Uiso calc U . R 1.0 . .
C C37 0.14371(10) 1.02311(17) 0.2034(2) 0.0564(7) Uani d . . . 1.0 . .
H H37A 0.1209 0.9966 0.1519 0.068 Uiso calc U . R 1.0 . .
H H37B 0.1714 1.0188 0.1987 0.068 Uiso calc U . R 1.0 . .
C C38 0.13254(12) 1.11505(19) 0.2038(3) 0.0730(10) Uani d . . . 1.0 . .
H H38A 0.1056 1.1203 0.211 0.088 Uiso calc U . R 1.0 . .
H H38B 0.1561 1.1431 0.2529 0.088 Uiso calc U . R 1.0 . .
C C39 0.12648(15) 1.1572(2) 0.1207(3) 0.0944(15) Uani d . . . 1.0 . .
H H39A 0.1534 1.1532 0.1143 0.142 Uiso calc U . R 1.0 . .
H H39B 0.1192 1.2159 0.1223 0.142 Uiso calc U . R 1.0 . .
H H39C 0.103 1.1298 0.0722 0.142 Uiso calc U . R 1.0 . .
N N1 0.25459(6) 0.37749(11) 0.42108(12) 0.0302(4) Uani d . . . 1.0 . .
N N2 0.05326(6) 0.43250(14) 0.15647(13) 0.0387(5) Uani d . . . 1.0 . .
N N3 0.17177(6) 0.74698(11) 0.35360(13) 0.0344(4) Uani d . . . 1.0 . .
O O1 0.23396(6) 0.24570(10) 0.37614(11) 0.0403(4) Uani d . . . 1.0 . .
O O2 0.00120(5) 0.53056(14) 0.12756(13) 0.0537(5) Uani d . . . 1.0 . .
O O3 0.24354(5) 0.77591(9) 0.40713(10) 0.0353(3) Uani d . . . 1.0 . .

loop_
_atom_site_aniso_label
_atom_site_aniso_U_11
_atom_site_aniso_U_22
_atom_site_aniso_U_33
_atom_site_aniso_U_12
_atom_site_aniso_U_13
_atom_site_aniso_U_23
C26A 0.099(4) 0.149(5) 0.134(5) -0.008(4) 0.022(4) -0.008(4)
C27A 0.137(8) 0.185(8) 0.196(9) -0.033(6) 0.003(7) -0.014(8)
C26B 0.079(4) 0.159(5) 0.116(5) 0.020(4) 0.015(3) -0.012(5)
C27B 0.100(7) 0.209(10) 0.133(7) 0.017(8) 0.005(5) -0.031(7)
C33A 0.119(7) 0.175(9) 0.201(9) -0.039(7) 0.028(7) -0.032(8)
C33B 0.094(6) 0.140(8) 0.145(8) 0.024(6) 0.018(6) -0.063(7)
Br1 0.03661(13) 0.03697(13) 0.03055(12) 0.00676(9) 0.02155(10) 0.00364(8)
Br2 0.03962(15) 0.1057(3) 0.04094(16) -0.00045(15) 0.02867(12) 0.00039(15)
Br3 0.05404(16) 0.05529(16) 0.02550(13) 0.00362(12) 0.01946(11) 0.00163(10)
Br4 0.06233(18) 0.06472(19) 0.03475(15) -0.00404(13) 0.02967(13) -0.00867(12)
Br5 0.04929(14) 0.02604(12) 0.02973(12) -0.00299(9) 0.02510(10) -0.00037(8)
Br6 0.06365(17) 0.03531(13) 0.03299(13) 0.00640(11) 0.02928(12) 0.00984(9)
C1 0.0405(12) 0.0264(10) 0.0275(10) 0.0028(8) 0.0223(9) 0.0031(8)
C2 0.0367(11) 0.0225(10) 0.0304(11) -0.0025(8) 0.0184(9) -0.0014(8)
C3 0.0347(11) 0.0250(10) 0.0308(11) -0.0031(8) 0.0205(9) -0.0028(8)
C4 0.0328(11) 0.0327(11) 0.0276(11) -0.0043(8) 0.0159(9) -0.0049(8)
C5 0.0293(11) 0.0398(12) 0.0327(12) -0.0065(9) 0.0144(9) -0.0075(9)
C6 0.0338(11) 0.0511(14) 0.0335(12) -0.0073(10) 0.0224(10) -0.0070(10)
C7 0.0411(12) 0.0390(12) 0.0290(11) -0.0055(9) 0.0209(10) -0.0028(9)
C8 0.0285(11) 0.0622(16) 0.0261(11) -0.0001(11) 0.0111(9) -0.0013(10)
C9 0.0272(10) 0.0485(13) 0.0290(11) 0.0068(9) 0.0103(9) 0.0030(10)
C10 0.0347(11) 0.0424(12) 0.0228(10) 0.0083(9) 0.0126(9) 0.0027(9)
C11 0.0361(11) 0.0355(11) 0.0306(11) 0.0073(9) 0.0179(9) 0.0063(9)
C12 0.0359(11) 0.0313(11) 0.0317(11) 0.0083(9) 0.0148(9) 0.0046(9)
C13 0.0375(12) 0.0447(13) 0.0260(11) 0.0073(10) 0.0168(9) 0.0017(9)
C14 0.0315(11) 0.0537(14) 0.0312(12) 0.0040(10) 0.0164(9) 0.0033(10)
C15 0.0432(12) 0.0255(10) 0.0215(9) -0.0011(9) 0.0190(9) -0.0017(8)
C16 0.0292(10) 0.0247(10) 0.0226(10) -0.0033(8) 0.0114(8) -0.0024(8)
C17 0.0307(10) 0.0257(10) 0.0234(10) -0.0033(8) 0.0141(8) 0.0001(8)
C18 0.0306(10) 0.0268(10) 0.0270(10) -0.0004(8) 0.0147(8) -0.0027(8)
C19 0.0276(10) 0.0254(10) 0.0271(10) 0.0019(8) 0.0111(8) 0.0013(8)
C20 0.0331(10) 0.0289(10) 0.0221(10) -0.0004(8) 0.0133(8) 0.0031(8)
C21 0.0334(10) 0.0281(10) 0.0250(10) -0.0005(8) 0.0152(8) -0.0019(8)
C22 0.0382(12) 0.0369(12) 0.0375(13) 0.0100(10) 0.0135(10) 0.0081(10)
C23 0.0464(15) 0.085(2) 0.074(2) 0.0183(15) 0.0328(14) 0.0223(17)
C24 0.0499(16) 0.107(3) 0.095(2) 0.0228(17) 0.0317(16) 0.020(2)
C25 0.075(2) 0.141(3) 0.107(3) 0.020(2) 0.021(2) 0.001(3)
C28 0.0327(13) 0.086(2) 0.0528(17) -0.0155(14) 0.0165(12) -0.0255(16)
C29 0.0447(14) 0.0592(17) 0.0552(17) -0.0052(13) 0.0192(13) -0.0120(14)
C30 0.0372(14) 0.069(2) 0.109(3) -0.0067(14) 0.0134(16) -0.033(2)
C31 0.0607(19) 0.107(3) 0.139(3) -0.005(2) 0.023(2) -0.063(2)
C32 0.071(2) 0.136(3) 0.164(4) -0.006(3) 0.016(3) -0.070(3)
C34 0.0550(15) 0.0293(12) 0.0506(15) 0.0097(11) 0.0289(12) -0.0006(10)
C35 0.0501(14) 0.0302(12) 0.0509(15) 0.0073(10) 0.0226(12) 0.0036(10)
C36 0.0584(16) 0.0311(13) 0.0671(19) 0.0103(11) 0.0281(14) 0.0038(12)
C37 0.0563(17) 0.0337(14) 0.076(2) 0.0071(12) 0.0253(15) 0.0109(13)
C38 0.070(2) 0.0337(15) 0.109(3) 0.0115(14) 0.032(2) 0.0138(17)
C39 0.091(3) 0.049(2) 0.107(3) 0.0022(19) 0.011(2) 0.026(2)
N1 0.0329(9) 0.0265(9) 0.0311(9) 0.0065(7) 0.0138(8) 0.0047(7)
N2 0.0249(9) 0.0599(13) 0.0311(10) -0.0052(9) 0.0121(8) -0.0106(9)
N3 0.0439(11) 0.0240(9) 0.0378(10) 0.0032(8) 0.0204(9) -0.0016(7)
O1 0.0574(10) 0.0244(8) 0.0425(9) 0.0076(7) 0.0250(8) 0.0028(7)
O2 0.0280(9) 0.0770(14) 0.0489(11) 0.0051(9) 0.0102(8) 0.0009(10)
O3 0.0486(9) 0.0272(8) 0.0356(8) -0.0078(7) 0.0236(7) -0.0054(6)

loop_
_atom_type_symbol
_atom_type_description
_atom_type_scat_dispersion_real
_atom_type_scat_dispersion_imag
_atom_type_scat_source
C C 0.0181 0.0091 'International Tables Vol C Tables 4.2.6.8 and 6.1.1.4'
H H 0.0000 0.0000 'International Tables Vol C Tables 4.2.6.8 and 6.1.1.4'
N N 0.0311 0.0180 'International Tables Vol C Tables 4.2.6.8 and 6.1.1.4'
O O 0.0492 0.0322 'International Tables Vol C Tables 4.2.6.8 and 6.1.1.4'
Br Br -0.6763 1.2805 'International Tables Vol C Tables 4.2.6.8 and 6.1.1.4'

loop_
_geom_angle_atom_site_label_1
_geom_angle_atom_site_label_2
_geom_angle_atom_site_label_3
_geom_angle
C27A C26A C25 120.4(13)
C27A C26A H26A 107.2
C25 C26A H26A 107.2
C27A C26A H26B 107.2
C25 C26A H26B 107.2
H26A C26A H26B 106.9
C26A C27A H27A 109.5
C26A C27A H27B 109.5
H27A C27A H27B 109.5
C26A C27A H27C 109.5
H27A C27A H27C 109.5
H27B C27A H27C 109.5
C27B C26B C25 123.9(12)
C27B C26B H26C 106.3
C25 C26B H26C 106.3
C27B C26B H26D 106.3
C25 C26B H26D 106.3
H26C C26B H26D 106.4
C26B C27B H27D 109.5
C26B C27B H27E 109.5
H27D C27B H27E 109.5
C26B C27B H27F 109.5
H27D C27B H27F 109.5
H27E C27B H27F 109.5
C32 C33A H33A 109.5
C32 C33A H33B 109.5
H33A C33A H33B 109.5
C32 C33A H33C 109.5
H33A C33A H33C 109.5
H33B C33A H33C 109.5
C32 C33B H33D 109.5
C32 C33B H33E 109.5
H33D C33B H33E 109.5
C32 C33B H33F 109.5
H33D C33B H33F 109.5
H33E C33B H33F 109.5
O1 C1 N1 123.3(2)
O1 C1 C2 121.0(2)
N1 C1 C2 115.69(18)
C7 C2 C3 118.6(2)
C7 C2 C1 118.9(2)
C3 C2 C1 122.40(19)
C4 C3 C2 121.0(2)
C4 C3 Br1 118.50(16)
C2 C3 Br1 120.48(17)
C3 C4 C5 120.2(2)
C3 C4 H4 119.9
C5 C4 H4 119.9
C6 C5 C4 118.6(2)
C6 C5 N2 121.4(2)
C4 C5 N2 119.9(2)
C7 C6 C5 121.4(2)
C7 C6 Br2 118.96(18)
C5 C6 Br2 119.67(18)
C6 C7 C2 120.2(2)
C6 C7 H7 119.9
C2 C7 H7 119.9
O2 C8 N2 123.4(2)
O2 C8 C9 120.2(2)
N2 C8 C9 116.4(2)
C14 C9 C10 118.1(2)
C14 C9 C8 119.2(2)
C10 C9 C8 122.6(2)
C11 C10 C9 121.5(2)
C11 C10 Br3 117.01(17)
C9 C10 Br3 121.43(18)
C10 C11 C12 120.2(2)
C10 C11 H11 119.9
C12 C11 H11 119.9
C11 C12 C13 118.4(2)
C11 C12 N3 119.2(2)
C13 C12 N3 122.5(2)
C14 C13 C12 121.2(2)
C14 C13 Br4 119.25(18)
C12 C13 Br4 119.46(18)
C13 C14 C9 120.4(2)
C13 C14 H14 119.8
C9 C14 H14 119.8
O3 C15 N3 123.2(2)
O3 C15 C16 121.1(2)
N3 C15 C16 115.61(18)
C17 C16 C21 119.00(19)
C17 C16 C15 123.05(18)
C21 C16 C15 117.79(18)
C18 C17 C16 120.98(19)
C18 C17 Br5 118.36(16)
C16 C17 Br5 120.66(15)
C17 C18 C19 120.25(19)
C17 C18 H18 119.9
C19 C18 H18 119.9
C18 C19 C20 118.71(19)
C18 C19 N1 119.73(19)
C20 C19 N1 121.56(19)
C21 C20 C19 120.93(19)
C21 C20 Br6 118.92(16)
C19 C20 Br6 120.15(16)
C20 C21 C16 120.11(19)
C20 C21 H21 119.9
C16 C21 H21 119.9
N1 C22 C23 111.1(2)
N1 C22 H22A 109.4
C23 C22 H22A 109.4
N1 C22 H22B 109.4
C23 C22 H22B 109.4
H22A C22 H22B 108.0
C22 C23 C24 113.1(3)
C22 C23 H23A 109.0
C24 C23 H23A 109.0
C22 C23 H23B 109.0
C24 C23 H23B 109.0
H23A C23 H23B 107.8
C25 C24 C23 116.2(4)
C25 C24 H24A 108.2
C23 C24 H24A 108.2
C25 C24 H24B 108.2
C23 C24 H24B 108.2
H24A C24 H24B 107.4
C26A C25 C24 110.4(7)
C24 C25 C26B 122.2(7)
C26A C25 H25A 109.6
C24 C25 H25A 109.6
C26A C25 H25B 109.6
C24 C25 H25B 109.6
H25A C25 H25B 108.1
C24 C25 H25C 106.8
C26B C25 H25C 106.8
C24 C25 H25D 106.8
C26B C25 H25D 106.8
H25C C25 H25D 106.6
C29 C28 N2 115.3(2)
C29 C28 H28A 108.4
N2 C28 H28A 108.4
C29 C28 H28B 108.4
N2 C28 H28B 108.4
H28A C28 H28B 107.5
C28 C29 C30 113.2(3)
C28 C29 H29A 108.9
C30 C29 H29A 108.9
C28 C29 H29B 108.9
C30 C29 H29B 108.9
H29A C29 H29B 107.8
C31 C30 C29 112.1(4)
C31 C30 H30A 109.2
C29 C30 H30A 109.2
C31 C30 H30B 109.2
C29 C30 H30B 109.2
H30A C30 H30B 107.9
C32 C31 C30 115.1(5)
C32 C31 H31A 108.5
C30 C31 H31A 108.5
C32 C31 H31B 108.5
C30 C31 H31B 108.5
H31A C31 H31B 107.5
C31 C32 C33A 108.6(7)
C31 C32 C33B 107.7(8)
C31 C32 H32A 110.0
C33A C32 H32A 110.0
C31 C32 H32B 110.0
C33A C32 H32B 110.0
H32A C32 H32B 108.4
C31 C32 H32C 110.2
C33B C32 H32C 110.2
C31 C32 H32D 110.2
C33B C32 H32D 110.2
H32C C32 H32D 108.5
N3 C34 C35 112.7(2)
N3 C34 H34A 109.0
C35 C34 H34A 109.0
N3 C34 H34B 109.0
C35 C34 H34B 109.0
H34A C34 H34B 107.8
C34 C35 C36 111.7(2)
C34 C35 H35A 109.3
C36 C35 H35A 109.3
C34 C35 H35B 109.3
C36 C35 H35B 109.3
H35A C35 H35B 107.9
C37 C36 C35 112.3(2)
C37 C36 H36A 109.1
C35 C36 H36A 109.1
C37 C36 H36B 109.1
C35 C36 H36B 109.1
H36A C36 H36B 107.9
C36 C37 C38 114.3(3)
C36 C37 H37A 108.7
C38 C37 H37A 108.7
C36 C37 H37B 108.7
C38 C37 H37B 108.7
H37A C37 H37B 107.6
C39 C38 C37 110.9(4)
C39 C38 H38A 109.5
C37 C38 H38A 109.5
C39 C38 H38B 109.5
C37 C38 H38B 109.5
H38A C38 H38B 108.0
C38 C39 H39A 109.5
C38 C39 H39B 109.5
H39A C39 H39B 109.5
C38 C39 H39C 109.5
H39A C39 H39C 109.5
H39B C39 H39C 109.5
C1 N1 C19 121.70(18)
C1 N1 C22 119.41(18)
C19 N1 C22 118.77(18)
C8 N2 C5 121.61(19)
C8 N2 C28 121.1(2)
C5 N2 C28 116.1(2)
C15 N3 C12 121.32(18)
C15 N3 C34 118.1(2)
C12 N3 C34 119.2(2)

loop_
_geom_bond_atom_site_label_1
_geom_bond_atom_site_label_2
_geom_bond_distance
C26A C27A 1.360(17)
C26A C25 1.422(14)
C26A H26A 0.99
C26A H26B 0.99
C27A H27A 0.98
C27A H27B 0.98
C27A H27C 0.98
C26B C27B 1.395(19)
C26B C25 1.518(12)
C26B H26C 0.99
C26B H26D 0.99
C27B H27D 0.98
C27B H27E 0.98
C27B H27F 0.98
C33A C32 1.586(17)
C33A H33A 0.98
C33A H33B 0.98
C33A H33C 0.98
C33B C32 1.635(17)
C33B H33D 0.98
C33B H33E 0.98
C33B H33F 0.98
Br1 C3 1.889(2)
Br2 C6 1.895(2)
Br3 C10 1.900(2)
Br4 C13 1.889(2)
Br5 C17 1.892(2)
Br6 C20 1.887(2)
C1 O1 1.218(3)
C1 N1 1.354(3)
C1 C2 1.507(3)
C2 C7 1.385(3)
C2 C3 1.395(3)
C3 C4 1.382(3)
C4 C5 1.387(3)
C4 H4 0.95
C5 C6 1.387(3)
C5 N2 1.435(3)
C6 C7 1.382(3)
C7 H7 0.95
C8 O2 1.222(3)
C8 N2 1.355(3)
C8 C9 1.513(3)
C9 C14 1.390(3)
C9 C10 1.396(3)
C10 C11 1.382(3)
C11 C12 1.388(3)
C11 H11 0.95
C12 C13 1.396(3)
C12 N3 1.426(3)
C13 C14 1.384(4)
C14 H14 0.95
C15 O3 1.215(3)
C15 N3 1.363(3)
C15 C16 1.511(3)
C16 C17 1.387(3)
C16 C21 1.393(3)
C17 C18 1.386(3)
C18 C19 1.388(3)
C18 H18 0.95
C19 C20 1.399(3)
C19 N1 1.430(3)
C20 C21 1.382(3)
C21 H21 0.95
C22 N1 1.473(3)
C22 C23 1.515(4)
C22 H22A 0.99
C22 H22B 0.99
C23 C24 1.532(4)
C23 H23A 0.99
C23 H23B 0.99
C24 C25 1.452(7)
C24 H24A 0.99
C24 H24B 0.99
C25 H25A 0.99
C25 H25B 0.99
C25 H25C 0.99
C25 H25D 0.99
C28 C29 1.473(4)
C28 N2 1.484(3)
C28 H28A 0.99
C28 H28B 0.99
C29 C30 1.537(4)
C29 H29A 0.99
C29 H29B 0.99
C30 C31 1.510(7)
C30 H30A 0.99
C30 H30B 0.99
C31 C32 1.482(6)
C31 H31A 0.99
C31 H31B 0.99
C32 H32A 0.99
C32 H32B 0.99
C32 H32C 0.99
C32 H32D 0.99
C34 N3 1.481(3)
C34 C35 1.520(4)
C34 H34A 0.99
C34 H34B 0.99
C35 C36 1.526(3)
C35 H35A 0.99
C35 H35B 0.99
C36 C37 1.521(4)
C36 H36A 0.99
C36 H36B 0.99
C37 C38 1.530(4)
C37 H37A 0.99
C37 H37B 0.99
C38 C39 1.523(6)
C38 H38A 0.99
C38 H38B 0.99
C39 H39A 0.98
C39 H39B 0.98
C39 H39C 0.98

loop_
_geom_torsion_atom_site_label_1
_geom_torsion_atom_site_label_2
_geom_torsion_atom_site_label_3
_geom_torsion_atom_site_label_4
_geom_torsion
O1 C1 C2 C7 91.9(3)
N1 C1 C2 C7 -85.9(2)
O1 C1 C2 C3 -84.4(3)
N1 C1 C2 C3 97.8(2)
C7 C2 C3 C4 1.9(3)
C1 C2 C3 C4 178.21(19)
C7 C2 C3 Br1 -176.97(16)
C1 C2 C3 Br1 -0.6(3)
C2 C3 C4 C5 -0.1(3)
Br1 C3 C4 C5 178.79(16)
C3 C4 C5 C6 -2.3(3)
C3 C4 C5 N2 -178.5(2)
C4 C5 C6 C7 2.9(4)
N2 C5 C6 C7 179.0(2)
C4 C5 C6 Br2 -177.36(17)
N2 C5 C6 Br2 -1.2(3)
C5 C6 C7 C2 -1.1(4)
Br2 C6 C7 C2 179.14(17)
C3 C2 C7 C6 -1.3(3)
C1 C2 C7 C6 -177.8(2)
O2 C8 C9 C14 70.7(3)
N2 C8 C9 C14 -109.5(3)
O2 C8 C9 C10 -106.1(3)
N2 C8 C9 C10 73.7(3)
C14 C9 C10 C11 2.7(3)
C8 C9 C10 C11 179.6(2)
C14 C9 C10 Br3 -174.88(17)
C8 C9 C10 Br3 2.0(3)
C9 C10 C11 C12 1.2(3)
Br3 C10 C11 C12 178.92(16)
C10 C11 C12 C13 -3.7(3)
C10 C11 C12 N3 176.9(2)
C11 C12 C13 C14 2.3(3)
N3 C12 C13 C14 -178.3(2)
C11 C12 C13 Br4 179.94(16)
N3 C12 C13 Br4 -0.7(3)
C12 C13 C14 C9 1.7(4)
Br4 C13 C14 C9 -175.99(18)
C10 C9 C14 C13 -4.1(3)
C8 C9 C14 C13 178.9(2)
O3 C15 C16 C17 -71.9(3)
N3 C15 C16 C17 111.8(2)
O3 C15 C16 C21 103.5(2)
N3 C15 C16 C21 -72.8(2)
C21 C16 C17 C18 0.8(3)
C15 C16 C17 C18 176.19(19)
C21 C16 C17 Br5 -179.83(15)
C15 C16 C17 Br5 -4.4(3)
C16 C17 C18 C19 -0.4(3)
Br5 C17 C18 C19 -179.77(16)
C17 C18 C19 C20 -0.9(3)
C17 C18 C19 N1 178.87(19)
C18 C19 C20 C21 1.7(3)
N1 C19 C20 C21 -178.01(19)
C18 C19 C20 Br6 -178.01(15)
N1 C19 C20 Br6 2.3(3)
C19 C20 C21 C16 -1.3(3)
Br6 C20 C21 C16 178.41(16)
C17 C16 C21 C20 0.0(3)
C15 C16 C21 C20 -175.59(19)
N1 C22 C23 C24 -176.3(3)
C22 C23 C24 C25 -62.9(5)
C27A C26A C25 C24 -158.9(14)
C27A C26A C25 C26B -33.3(17)
C23 C24 C25 C26A -66.7(8)
C23 C24 C25 C26B -172.7(9)
C27B C26B C25 C26A 75.4(19)
C27B C26B C25 C24 -169.0(15)
N2 C28 C29 C30 176.5(3)
C28 C29 C30 C31 170.0(4)
C29 C30 C31 C32 -174.2(4)
C30 C31 C32 C33A -72.0(9)
C30 C31 C32 C33B 172.4(6)
N3 C34 C35 C36 179.3(2)
C34 C35 C36 C37 -176.9(2)
C35 C36 C37 C38 -179.5(3)
C36 C37 C38 C39 -176.9(3)
O1 C1 N1 C19 176.0(2)
C2 C1 N1 C19 -6.3(3)
O1 C1 N1 C22 -0.1(3)
C2 C1 N1 C22 177.62(19)
C18 C19 N1 C1 -82.2(3)
C20 C19 N1 C1 97.5(3)
C18 C19 N1 C22 93.9(2)
C20 C19 N1 C22 -86.4(3)
C23 C22 N1 C1 88.4(3)
C23 C22 N1 C19 -87.8(3)
O2 C8 N2 C5 -166.5(2)
C9 C8 N2 C5 13.7(3)
O2 C8 N2 C28 0.4(4)
C9 C8 N2 C28 -179.3(2)
C6 C5 N2 C8 76.8(3)
C4 C5 N2 C8 -107.1(3)
C6 C5 N2 C28 -90.8(3)
C4 C5 N2 C28 85.3(3)
C29 C28 N2 C8 120.2(3)
C29 C28 N2 C5 -72.2(4)
O3 C15 N3 C12 163.5(2)
C16 C15 N3 C12 -20.3(3)
O3 C15 N3 C34 -3.0(3)
C16 C15 N3 C34 173.24(19)
C11 C12 N3 C15 -66.1(3)
C13 C12 N3 C15 114.5(2)
C11 C12 N3 C34 100.3(3)
C13 C12 N3 C34 -79.1(3)
C35 C34 N3 C15 82.7(3)
C35 C34 N3 C12 -84.1(3)
